data_4304443
loop_
_publ_author_name
'F. Albert Cotton'
'Carlos A. Murillo'
'Mark D. Young'
'Rongmin Yu'
'Qinliang Zhao'

_publ_section_title
;
Very Large Difference in Electronic Communication of Dimetal Species with
Heterobiphenylene and Heteroanthracene Units
;
_journal_name_full 'Inorganic Chemistry'
_journal_page_first 219
_journal_page_last 229
_journal_paper_doi 10.1021/ic701937c
_journal_volume 47
_journal_year 2008
_chemical_formula_moiety C94H54F42Mo4N12O4Sb,3CH2Cl2
_chemical_formula_sum 'C97 H60 Cl6 F42 Mo4 N12 O4 Sb'
_chemical_formula_weight 2973.78
_chemical_name_common '[Mo2(DmCF3F)3]2(squarate)SbF6,3CH2Cl2'
_chemical_name_systematic
; 
 ? 
;
_space_group_IT_number 2
_symmetry_cell_setting triclinic
_symmetry_space_group_name_Hall '-P 1'
_symmetry_space_group_name_H-M 'P -1'
_atom_sites_solution_hydrogens geom
_atom_sites_solution_primary direct
_atom_sites_solution_secondary difmap
_audit_creation_method SHELXL-97
_cell_angle_alpha 103.889(4)
_cell_angle_beta 104.596(4)
_cell_angle_gamma 103.716(4)
_cell_formula_units_Z 1
_cell_length_a 10.635(3)
_cell_length_b 14.747(4)
_cell_length_c 19.804(5)
_cell_measurement_temperature 213(2)
_cell_volume 2767.6(13)
_computing_cell_refinement SAINT
_computing_data_collection SMART
_computing_data_reduction SAINT
_computing_molecular_graphics XP
_computing_publication_material XCIF
_computing_structure_refinement 'SHELXL-97 (Sheldrick, 1997)'
_computing_structure_solution 'SHELXS-97 (Sheldrick, 1990)'
_diffrn_ambient_temperature 213(2)
_diffrn_measured_fraction_theta_full 0.967
_diffrn_measured_fraction_theta_max 0.967
_diffrn_measurement_device_type 'Bruker SMART 1000'
_diffrn_measurement_method \w-scans
_diffrn_radiation_monochromator graphite
_diffrn_radiation_source 'fine-focus sealed tube'
_diffrn_radiation_type MoK\a
_diffrn_radiation_wavelength 0.71073
_diffrn_reflns_av_R_equivalents 0.0232
_diffrn_reflns_av_sigmaI/netI 0.0427
_diffrn_reflns_limit_h_max 12
_diffrn_reflns_limit_h_min -11
_diffrn_reflns_limit_k_max 16
_diffrn_reflns_limit_k_min -17
_diffrn_reflns_limit_l_max 23
_diffrn_reflns_limit_l_min -23
_diffrn_reflns_number 15375
_diffrn_reflns_theta_full 25.21
_diffrn_reflns_theta_max 25.21
_diffrn_reflns_theta_min 2.02
_diffrn_standards_number 0
_exptl_absorpt_coefficient_mu 0.953
_exptl_absorpt_correction_T_max 0.8942
_exptl_absorpt_correction_T_min 0.8323
_exptl_absorpt_correction_type multi-scan
_exptl_absorpt_process_details SADABS
_exptl_crystal_colour black
_exptl_crystal_density_diffrn 1.784
_exptl_crystal_density_method 'not measured'
_exptl_crystal_description block
_exptl_crystal_F_000 1457
_exptl_crystal_size_max 0.20
_exptl_crystal_size_mid 0.14
_exptl_crystal_size_min 0.12
_refine_diff_density_max 1.251
_refine_diff_density_min -1.538
_refine_diff_density_rms 0.124
_refine_ls_extinction_method none
_refine_ls_goodness_of_fit_ref 1.079
_refine_ls_hydrogen_treatment noref
_refine_ls_matrix_type full
_refine_ls_number_parameters 831
_refine_ls_number_reflns 9635
_refine_ls_number_restraints 99
_refine_ls_restrained_S_all 1.084
_refine_ls_R_factor_all 0.0700
_refine_ls_R_factor_gt 0.0548
_refine_ls_shift/su_max 0.003
_refine_ls_shift/su_mean 0.000
_refine_ls_structure_factor_coef Fsqd
_refine_ls_weighting_details 'calc w=1/[\s^2^(Fo^2^)+(0.0417P)^2^+19.2273P] where P=(Fo^2^+2Fc^2^)/3'
_refine_ls_weighting_scheme calc
_refine_ls_wR_factor_gt 0.1282
_refine_ls_wR_factor_ref 0.1380
_reflns_number_gt 7863
_reflns_number_total 9635
_reflns_threshold_expression >2sigma(I)
_cod_data_source_file ic701937c-file002_2.cif
_cod_data_source_block xl3
_cod_original_cell_volume 2767.6(12)
_cod_database_code 4304443

loop_
_symmetry_equiv_pos_as_xyz
'x, y, z'
'-x, -y, -z'

loop_
_atom_site_label
_atom_site_type_symbol
_atom_site_fract_x
_atom_site_fract_y
_atom_site_fract_z
_atom_site_U_iso_or_equiv
_atom_site_adp_type
_atom_site_occupancy
_atom_site_symmetry_multiplicity
_atom_site_calc_flag
_atom_site_refinement_flags
_atom_site_disorder_assembly
_atom_site_disorder_group
F01 F -0.0218(5) 0.4874(4) 0.4016(2) 0.0600(13) Uani 1 1 d . . .
Sb1 Sb 0.0000 0.5000 0.5000 0.03971(18) Uani 1 2 d S . .
F02 F -0.1765(5) 0.5095(4) 0.4856(3) 0.0663(14) Uani 1 1 d . . .
F03 F -0.0654(6) 0.3638(3) 0.4753(3) 0.0693(14) Uani 1 1 d . . .
Mo1 Mo -0.43691(5) 0.45527(3) 0.68938(3) 0.01806(13) Uani 1 1 d . . .
Mo2 Mo -0.41903(5) 0.60666(3) 0.70932(3) 0.01790(13) Uani 1 1 d . . .
O1 O -0.4919(4) 0.3999(3) 0.5720(2) 0.0246(9) Uani 1 1 d . . .
O2 O -0.4673(4) 0.6252(3) 0.6030(2) 0.0227(8) Uani 1 1 d . . .
N1 N -0.2305(5) 0.4828(3) 0.6914(3) 0.0231(10) Uani 1 1 d . . .
N2 N -0.2152(5) 0.6437(3) 0.7062(3) 0.0218(10) Uani 1 1 d . . .
N3 N -0.3841(5) 0.4722(3) 0.8032(3) 0.0233(10) Uani 1 1 d . . .
N4 N -0.3549(5) 0.6368(3) 0.8237(3) 0.0223(10) Uani 1 1 d . . .
N5 N -0.6497(5) 0.4130(3) 0.6754(3) 0.0214(10) Uani 1 1 d . . .
N7 N -0.6286(5) 0.5764(3) 0.7027(3) 0.0218(10) Uani 1 1 d . . .
C1 C -0.1686(6) 0.4070(4) 0.6932(3) 0.0269(13) Uani 1 1 d . . .
C2 C -0.0479(7) 0.4234(5) 0.7492(4) 0.0328(14) Uani 1 1 d . . .
H2A H 0.0010 0.4869 0.7827 0.039 Uiso 1 1 calc R . .
C3 C -0.0010(7) 0.3439(5) 0.7547(4) 0.0400(16) Uani 1 1 d . A .
C4 C -0.0717(9) 0.2513(6) 0.7069(5) 0.051(2) Uani 1 1 d . . .
H4A H -0.0394 0.1984 0.7118 0.062 Uiso 1 1 calc R . .
C5 C -0.1904(9) 0.2356(6) 0.6513(5) 0.053(2) Uani 1 1 d . . .
H5A H -0.2391 0.1719 0.6182 0.064 Uiso 1 1 calc R . .
C6 C -0.2381(7) 0.3138(5) 0.6444(4) 0.0389(16) Uani 1 1 d . . .
H6A H -0.3184 0.3029 0.6060 0.047 Uiso 1 1 calc R . .
C7 C 0.1243(9) 0.3606(7) 0.8174(5) 0.060(2) Uani 1 1 d . . .
C8 C -0.1592(6) 0.5720(4) 0.6966(3) 0.0259(13) Uani 1 1 d . . .
H8A H -0.0702 0.5847 0.6936 0.031 Uiso 1 1 calc R . .
C9 C -0.1496(6) 0.7325(4) 0.6957(3) 0.0260(13) Uani 1 1 d . . .
C10 C -0.1350(7) 0.8213(5) 0.7454(4) 0.0339(15) Uani 1 1 d . . .
H10A H -0.1644 0.8221 0.7864 0.041 Uiso 1 1 calc R . .
C11 C -0.0773(8) 0.9086(5) 0.7348(4) 0.0432(17) Uani 1 1 d . B .
C12 C -0.0347(9) 0.9088(5) 0.6742(4) 0.051(2) Uani 1 1 d . . .
H12A H 0.0033 0.9686 0.6669 0.061 Uiso 1 1 calc R . .
C13 C -0.0487(9) 0.8202(6) 0.6247(4) 0.051(2) Uani 1 1 d . . .
H13A H -0.0184 0.8195 0.5839 0.061 Uiso 1 1 calc R . .
C14 C -0.1073(8) 0.7324(5) 0.6351(4) 0.0397(16) Uani 1 1 d . . .
H14A H -0.1185 0.6723 0.6008 0.048 Uiso 1 1 calc R . .
C15 C -0.0622(8) 1.0059(6) 0.7885(4) 0.074(3) Uani 1 1 d D . .
C16 C -0.3953(6) 0.3938(4) 0.8339(3) 0.0255(13) Uani 1 1 d . . .
C17 C -0.4597(6) 0.3907(4) 0.8871(3) 0.0298(14) Uani 1 1 d . . .
H17A H -0.4966 0.4407 0.9028 0.036 Uiso 1 1 calc R . .
C18 C -0.4691(7) 0.3150(5) 0.9165(4) 0.0367(15) Uani 1 1 d . C .
C19 C -0.4167(8) 0.2402(5) 0.8937(4) 0.0432(18) Uani 1 1 d . . .
H19A H -0.4236 0.1885 0.9140 0.052 Uiso 1 1 calc R . .
C20 C -0.3537(8) 0.2425(5) 0.8407(4) 0.0441(18) Uani 1 1 d . . .
H20A H -0.3181 0.1918 0.8247 0.053 Uiso 1 1 calc R . .
C21 C -0.3428(7) 0.3186(5) 0.8111(4) 0.0349(15) Uani 1 1 d . . .
H21A H -0.2994 0.3196 0.7753 0.042 Uiso 1 1 calc R . .
C22 C -0.5333(10) 0.3160(7) 0.9755(5) 0.058(2) Uani 1 1 d . . .
C23 C -0.3503(6) 0.5627(4) 0.8495(3) 0.0254(13) Uani 1 1 d . . .
H23A H -0.3232 0.5738 0.9005 0.030 Uiso 1 1 calc R . .
C24 C -0.2968(6) 0.7342(4) 0.8753(3) 0.0238(12) Uani 1 1 d . . .
C25 C -0.3584(6) 0.8045(4) 0.8654(3) 0.0291(13) Uani 1 1 d . . .
H25A H -0.4387 0.7880 0.8254 0.035 Uiso 1 1 calc R . .
C26 C -0.3017(7) 0.8997(4) 0.9147(4) 0.0342(15) Uani 1 1 d . D .
C27 C -0.1864(8) 0.9243(5) 0.9740(4) 0.0440(18) Uani 1 1 d . . .
H27A H -0.1502 0.9882 1.0080 0.053 Uiso 1 1 calc R . .
C28 C -0.1241(7) 0.8542(5) 0.9831(4) 0.0422(17) Uani 1 1 d . . .
H28A H -0.0442 0.8708 1.0234 0.051 Uiso 1 1 calc R . .
C29 C -0.1778(7) 0.7597(5) 0.9338(4) 0.0333(14) Uani 1 1 d . . .
H29A H -0.1334 0.7128 0.9400 0.040 Uiso 1 1 calc R . .
C30 C -0.3699(8) 0.9763(5) 0.9022(4) 0.065(3) Uani 1 1 d D . .
C31 C -0.7345(6) 0.3138(4) 0.6454(3) 0.0249(12) Uani 1 1 d . . .
C32 C -0.6811(7) 0.2422(5) 0.6638(4) 0.0348(15) Uani 1 1 d . . .
H32A H -0.5916 0.2610 0.6967 0.042 Uiso 1 1 calc R . .
C33 C -0.7586(7) 0.1435(5) 0.6339(4) 0.0392(16) Uani 1 1 d . . .
C34 C -0.8910(7) 0.1148(5) 0.5871(4) 0.0407(17) Uani 1 1 d . . .
H34A H -0.9444 0.0480 0.5681 0.049 Uiso 1 1 calc R . .
C35 C -0.9438(7) 0.1850(5) 0.5685(4) 0.0401(16) Uani 1 1 d . . .
H35A H -1.0340 0.1654 0.5362 0.048 Uiso 1 1 calc R . .
C36 C -0.8681(7) 0.2839(5) 0.5960(4) 0.0349(15) Uani 1 1 d . . .
H36A H -0.9060 0.3306 0.5817 0.042 Uiso 1 1 calc R . .
C37 C -0.6940(5) 0.0666(3) 0.6565(2) 0.060(2) Uani 1 1 d D . .
C38 C -0.7052(6) 0.4856(4) 0.6861(3) 0.0244(12) Uani 1 1 d . . .
H38A H -0.7985 0.4712 0.6818 0.029 Uiso 1 1 calc R . .
C39 C -0.6832(6) 0.6547(4) 0.7232(3) 0.0243(12) Uani 1 1 d . . .
C40 C -0.7327(6) 0.6661(5) 0.7817(3) 0.0313(14) Uani 1 1 d . . .
H40A H -0.7384 0.6192 0.8065 0.038 Uiso 1 1 calc R . .
C41 C -0.7741(7) 0.7484(5) 0.8037(4) 0.0392(17) Uani 1 1 d . E .
C42 C -0.7655(8) 0.8176(5) 0.7686(5) 0.049(2) Uani 1 1 d . . .
H42A H -0.7926 0.8730 0.7842 0.059 Uiso 1 1 calc R . .
C43 C -0.7164(8) 0.8054(6) 0.7096(5) 0.052(2) Uani 1 1 d . . .
H43A H -0.7104 0.8526 0.6850 0.062 Uiso 1 1 calc R . .
C44 C -0.6763(7) 0.7243(5) 0.6870(4) 0.0363(15) Uani 1 1 d . . .
H44A H -0.6439 0.7161 0.6466 0.044 Uiso 1 1 calc R . .
C45 C -0.8308(5) 0.7606(3) 0.8684(3) 0.056(2) Uani 1 1 d D . .
C46 C -0.4962(5) 0.4542(4) 0.5313(3) 0.0194(11) Uani 1 1 d . . .
C47 C -0.4852(6) 0.5578(4) 0.5457(3) 0.0209(11) Uani 1 1 d . . .
F1 F 0.1885(12) 0.2938(9) 0.7975(6) 0.057(3) Uani 0.524(4) 1 d PD A 1
F2 F 0.2116(12) 0.4483(7) 0.8383(9) 0.059(2) Uiso 0.524(4) 1 d PD A 1
F3 F 0.0904(19) 0.3440(13) 0.8756(10) 0.074(5) Uani 0.524(4) 1 d PD A 1
F1B F 0.221(3) 0.3360(16) 0.8002(14) 0.057(3) Uani 0.232(12) 1 d PD A 2
F2B F 0.186(2) 0.4601(13) 0.8673(14) 0.059(2) Uiso 0.232(12) 1 d PD A 2
F3B F 0.088(8) 0.313(2) 0.865(4) 0.074(5) Uani 0.232(12) 1 d PD A 2
F1C F 0.170(3) 0.2762(17) 0.8139(16) 0.057(3) Uani 0.244(13) 1 d PD A 3
F2C F 0.232(2) 0.4275(16) 0.8131(13) 0.059(2) Uiso 0.244(13) 1 d PD A 3
F3C F 0.109(5) 0.387(2) 0.880(2) 0.074(5) Uani 0.244(13) 1 d PD A 3
F4 F -0.106(2) 0.992(2) 0.8422(10) 0.075(3) Uani 0.295(4) 1 d PD B 1
F5 F 0.0747(11) 1.0499(14) 0.8197(10) 0.073(2) Uiso 0.295(4) 1 d PD B 1
F6 F -0.110(2) 1.0681(17) 0.7640(18) 0.114(5) Uani 0.295(4) 1 d PD B 1
F4B F 0.032(2) 1.0071(18) 0.8450(12) 0.075(3) Uani 0.149(8) 1 d PD B 2
F5B F -0.019(3) 1.079(2) 0.7666(19) 0.073(2) Uiso 0.149(8) 1 d PD B 2
F6B F -0.171(2) 1.007(3) 0.804(2) 0.114(5) Uani 0.149(8) 1 d PD B 2
F4C F -0.0621(12) 1.0036(11) 0.8530(5) 0.075(3) Uani 0.556(8) 1 d PD B 3
F5C F 0.0401(10) 1.0782(7) 0.7945(6) 0.073(2) Uiso 0.556(8) 1 d PD B 3
F6C F -0.1747(11) 1.0326(8) 0.7617(8) 0.114(5) Uani 0.556(8) 1 d PD B 3
F7 F -0.6335(9) 0.3515(6) 0.9689(9) 0.079(2) Uani 0.783(9) 1 d PD C 1
F8 F -0.4380(7) 0.3787(7) 1.0451(3) 0.080(3) Uani 0.783(9) 1 d PD C 1
F9 F -0.5671(11) 0.2320(5) 0.9869(6) 0.097(4) Uani 0.783(9) 1 d PD C 1
F7B F -0.609(4) 0.3818(15) 0.976(3) 0.079(2) Uani 0.217(9) 1 d PD C 2
F8B F -0.485(3) 0.307(3) 1.0264(14) 0.080(3) Uani 0.217(9) 1 d PD C 2
F9B F -0.665(3) 0.2263(15) 0.9355(15) 0.097(4) Uani 0.217(9) 1 d PD C 2
F10 F -0.332(5) 1.036(4) 0.869(3) 0.089(2) Uani 0.055(9) 1 d PD D 1
F11 F -0.361(11) 1.031(5) 0.965(3) 0.115(3) Uani 0.055(9) 1 d PD D 1
F12 F -0.498(2) 0.935(8) 0.869(4) 0.131(4) Uani 0.055(9) 1 d PD D 1
F10B F -0.4189(6) 0.9678(4) 0.8324(3) 0.089(2) Uani 0.945(9) 1 d PD D 2
F11B F -0.2854(7) 1.0662(3) 0.9344(4) 0.115(3) Uani 0.945(9) 1 d PD D 2
F12B F -0.4717(8) 0.9708(6) 0.9275(4) 0.131(4) Uani 0.945(9) 1 d PD D 2
F13B F -0.7581(5) -0.0195(3) 0.6097(3) 0.0879(19) Uani 1 1 d D . .
F14B F -0.5682(4) 0.0895(3) 0.6596(3) 0.095(2) Uani 1 1 d D . .
F15B F -0.6999(6) 0.0642(4) 0.7199(3) 0.098(2) Uani 1 1 d D . .
F16 F -0.715(2) 0.763(3) 0.910(3) 0.098(2) Uani 0.033(8) 1 d PD E 1
F17 F -0.851(13) 0.681(3) 0.885(4) 0.117(3) Uani 0.033(8) 1 d PD E 1
F18 F -0.834(9) 0.783(11) 0.9343(18) 0.096(2) Uani 0.033(8) 1 d PD E 1
F16B F -0.8517(6) 0.8437(3) 0.8871(3) 0.098(2) Uani 0.967(8) 1 d PD E 2
F17B F -0.7472(6) 0.7546(5) 0.9250(3) 0.117(3) Uani 0.967(8) 1 d PD E 2
F18B F -0.9448(5) 0.6930(4) 0.8518(3) 0.096(2) Uani 0.967(8) 1 d PD E 2
Cl1 Cl -0.4377(6) 0.1655(4) 0.4499(3) 0.1277(17) Uani 0.785(4) 1 d PD F 1
Cl2 Cl -0.6964(7) 0.0478(4) 0.4560(4) 0.149(2) Uani 0.785(4) 1 d PD F 1
C1S C -0.6104(10) 0.1558(9) 0.4397(11) 0.128(7) Uani 0.785(4) 1 d PD F 1
H1SA H -0.6573 0.1540 0.3898 0.154 Uiso 0.785(4) 1 calc PR F 1
H1SB H -0.6145 0.2140 0.4745 0.154 Uiso 0.785(4) 1 calc PR F 1
Cl1B Cl -0.576(2) 0.1014(15) 0.3529(9) 0.1277(17) Uani 0.215(4) 1 d PD F 2
Cl2B Cl -0.606(3) 0.1192(17) 0.4967(11) 0.149(2) Uani 0.215(4) 1 d PD F 2
C1SB C -0.604(2) 0.076(3) 0.4044(13) 0.128(7) Uani 0.215(4) 1 d PD F 2
H1S1 H -0.5516 0.0301 0.4093 0.154 Uiso 0.215(4) 1 calc PR F 2
H1S2 H -0.6991 0.0336 0.3793 0.154 Uiso 0.215(4) 1 calc PR F 2
Cl3 Cl -0.0329(6) 0.5440(4) 0.9434(3) 0.1467(18) Uani 1 1 d D . .
C2S C 0.0811(19) 0.537(2) 1.0206(11) 0.127(12) Uani 0.50 1 d PD . .
H2S1 H 0.1464 0.5283 0.9944 0.152 Uiso 0.50 1 calc PR . .
H2S2 H 0.0958 0.6055 1.0479 0.152 Uiso 0.50 1 calc PR . .

loop_
_atom_site_aniso_label
_atom_site_aniso_U_11
_atom_site_aniso_U_22
_atom_site_aniso_U_33
_atom_site_aniso_U_23
_atom_site_aniso_U_13
_atom_site_aniso_U_12
F01 0.058(3) 0.085(3) 0.040(2) 0.012(2) 0.011(2) 0.041(3)
Sb1 0.0415(4) 0.0506(4) 0.0281(3) 0.0065(3) 0.0052(3) 0.0291(3)
F02 0.048(3) 0.096(4) 0.057(3) 0.013(3) 0.009(2) 0.046(3)
F03 0.092(4) 0.043(3) 0.059(3) 0.008(2) 0.012(3) 0.019(3)
Mo1 0.0222(3) 0.0158(2) 0.0169(2) 0.00576(18) 0.00593(19) 0.00729(19)
Mo2 0.0218(3) 0.0155(2) 0.0158(2) 0.00406(18) 0.00543(19) 0.00646(19)
O1 0.031(2) 0.022(2) 0.024(2) 0.0100(17) 0.0089(18) 0.0100(17)
O2 0.029(2) 0.0179(19) 0.019(2) 0.0046(16) 0.0065(17) 0.0071(17)
N1 0.026(3) 0.022(2) 0.024(3) 0.008(2) 0.010(2) 0.009(2)
N2 0.025(3) 0.020(2) 0.022(2) 0.0063(19) 0.010(2) 0.008(2)
N3 0.029(3) 0.021(2) 0.021(3) 0.007(2) 0.010(2) 0.008(2)
N4 0.025(3) 0.017(2) 0.023(3) 0.0038(19) 0.008(2) 0.005(2)
N5 0.020(2) 0.020(2) 0.025(3) 0.008(2) 0.007(2) 0.006(2)
N7 0.022(2) 0.020(2) 0.022(2) 0.006(2) 0.005(2) 0.008(2)
C1 0.028(3) 0.028(3) 0.033(3) 0.014(3) 0.015(3) 0.014(3)
C2 0.034(4) 0.036(4) 0.042(4) 0.023(3) 0.020(3) 0.017(3)
C3 0.040(4) 0.049(4) 0.049(4) 0.027(4) 0.023(3) 0.026(3)
C4 0.066(5) 0.051(5) 0.063(5) 0.032(4) 0.033(5) 0.040(4)
C5 0.069(6) 0.035(4) 0.066(5) 0.012(4) 0.030(5) 0.028(4)
C6 0.041(4) 0.037(4) 0.041(4) 0.011(3) 0.012(3) 0.019(3)
C7 0.062(6) 0.085(7) 0.070(6) 0.054(5) 0.030(5) 0.051(5)
C8 0.021(3) 0.030(3) 0.030(3) 0.010(3) 0.012(3) 0.009(3)
C9 0.025(3) 0.024(3) 0.028(3) 0.010(3) 0.009(3) 0.005(2)
C10 0.042(4) 0.029(3) 0.031(4) 0.009(3) 0.016(3) 0.008(3)
C11 0.059(5) 0.028(3) 0.045(4) 0.015(3) 0.022(4) 0.010(3)
C12 0.063(5) 0.034(4) 0.055(5) 0.021(4) 0.027(4) 0.000(4)
C13 0.068(5) 0.049(5) 0.045(5) 0.024(4) 0.032(4) 0.010(4)
C14 0.051(4) 0.035(4) 0.035(4) 0.010(3) 0.021(3) 0.011(3)
C15 0.108(9) 0.029(4) 0.079(7) 0.020(4) 0.039(6) 0.002(5)
C16 0.028(3) 0.026(3) 0.021(3) 0.008(2) 0.005(2) 0.007(3)
C17 0.033(3) 0.025(3) 0.034(4) 0.011(3) 0.015(3) 0.009(3)
C18 0.041(4) 0.044(4) 0.035(4) 0.022(3) 0.019(3) 0.017(3)
C19 0.062(5) 0.035(4) 0.050(4) 0.029(3) 0.023(4) 0.024(4)
C20 0.059(5) 0.033(4) 0.057(5) 0.022(3) 0.028(4) 0.029(4)
C21 0.048(4) 0.036(4) 0.034(4) 0.016(3) 0.021(3) 0.023(3)
C22 0.076(6) 0.073(6) 0.063(6) 0.048(5) 0.047(5) 0.041(5)
C23 0.030(3) 0.026(3) 0.022(3) 0.009(2) 0.009(3) 0.010(3)
C24 0.028(3) 0.020(3) 0.020(3) 0.003(2) 0.009(2) 0.004(2)
C25 0.029(3) 0.026(3) 0.025(3) 0.004(3) 0.003(3) 0.007(3)
C26 0.042(4) 0.022(3) 0.033(4) 0.002(3) 0.012(3) 0.009(3)
C27 0.051(4) 0.026(3) 0.038(4) -0.006(3) 0.008(3) 0.004(3)
C28 0.035(4) 0.038(4) 0.036(4) 0.003(3) 0.001(3) -0.001(3)
C29 0.031(3) 0.028(3) 0.033(4) 0.006(3) 0.004(3) 0.006(3)
C30 0.071(6) 0.037(4) 0.071(6) -0.003(4) 0.009(5) 0.025(4)
C31 0.023(3) 0.024(3) 0.026(3) 0.008(2) 0.010(3) 0.002(2)
C32 0.028(3) 0.027(3) 0.047(4) 0.013(3) 0.009(3) 0.007(3)
C33 0.043(4) 0.026(3) 0.049(4) 0.013(3) 0.016(3) 0.008(3)
C34 0.043(4) 0.024(3) 0.042(4) 0.003(3) 0.012(3) -0.003(3)
C35 0.032(4) 0.040(4) 0.032(4) 0.005(3) 0.000(3) 0.000(3)
C36 0.035(4) 0.036(4) 0.031(4) 0.013(3) 0.004(3) 0.010(3)
C37 0.059(6) 0.027(4) 0.085(7) 0.019(4) 0.013(5) 0.008(4)
C38 0.017(3) 0.028(3) 0.027(3) 0.010(3) 0.007(2) 0.003(2)
C39 0.018(3) 0.021(3) 0.029(3) 0.005(2) 0.003(2) 0.005(2)
C40 0.027(3) 0.033(3) 0.030(3) 0.005(3) 0.005(3) 0.011(3)
C41 0.028(3) 0.040(4) 0.040(4) -0.005(3) 0.006(3) 0.017(3)
C42 0.048(4) 0.039(4) 0.065(5) 0.009(4) 0.017(4) 0.031(4)
C43 0.059(5) 0.040(4) 0.076(6) 0.030(4) 0.030(5) 0.032(4)
C44 0.041(4) 0.034(4) 0.044(4) 0.017(3) 0.020(3) 0.018(3)
C45 0.051(5) 0.060(5) 0.052(5) 0.002(4) 0.012(4) 0.030(4)
C46 0.017(3) 0.020(3) 0.019(3) 0.007(2) 0.003(2) 0.005(2)
C47 0.020(3) 0.021(3) 0.018(3) 0.003(2) 0.006(2) 0.005(2)
F1 0.058(7) 0.067(8) 0.094(6) 0.070(6) 0.039(5) 0.042(7)
F3 0.089(7) 0.103(15) 0.064(9) 0.056(15) 0.031(7) 0.059(16)
F1B 0.058(7) 0.067(8) 0.094(6) 0.070(6) 0.039(5) 0.042(7)
F3B 0.089(7) 0.103(15) 0.064(9) 0.056(15) 0.031(7) 0.059(16)
F1C 0.058(7) 0.067(8) 0.094(6) 0.070(6) 0.039(5) 0.042(7)
F3C 0.089(7) 0.103(15) 0.064(9) 0.056(15) 0.031(7) 0.059(16)
F4 0.125(10) 0.029(4) 0.055(4) -0.003(4) 0.043(6) -0.003(6)
F6 0.201(15) 0.046(9) 0.132(9) 0.038(8) 0.084(11) 0.067(10)
F4B 0.125(10) 0.029(4) 0.055(4) -0.003(4) 0.043(6) -0.003(6)
F6B 0.201(15) 0.046(9) 0.132(9) 0.038(8) 0.084(11) 0.067(10)
F4C 0.125(10) 0.029(4) 0.055(4) -0.003(4) 0.043(6) -0.003(6)
F6C 0.201(15) 0.046(9) 0.132(9) 0.038(8) 0.084(11) 0.067(10)
F7 0.083(5) 0.126(7) 0.086(6) 0.069(7) 0.062(5) 0.066(6)
F8 0.092(6) 0.117(7) 0.035(4) 0.018(4) 0.029(4) 0.037(6)
F9 0.170(10) 0.066(4) 0.118(8) 0.062(6) 0.113(8) 0.047(6)
F7B 0.083(5) 0.126(7) 0.086(6) 0.069(7) 0.062(5) 0.066(6)
F8B 0.092(6) 0.117(7) 0.035(4) 0.018(4) 0.029(4) 0.037(6)
F9B 0.170(10) 0.066(4) 0.118(8) 0.062(6) 0.113(8) 0.047(6)
F10 0.113(6) 0.058(4) 0.083(5) 0.019(3) -0.007(4) 0.046(4)
F11 0.111(6) 0.022(3) 0.148(7) -0.007(3) -0.034(5) 0.022(3)
F12 0.146(7) 0.135(7) 0.198(10) 0.077(7) 0.113(8) 0.113(7)
F10B 0.113(6) 0.058(4) 0.083(5) 0.019(3) -0.007(4) 0.046(4)
F11B 0.111(6) 0.022(3) 0.148(7) -0.007(3) -0.034(5) 0.022(3)
F12B 0.146(7) 0.135(7) 0.198(10) 0.077(7) 0.113(8) 0.113(7)
F13B 0.095(4) 0.023(2) 0.123(5) 0.014(3) 0.010(4) 0.016(3)
F14B 0.058(3) 0.042(3) 0.181(7) 0.040(4) 0.022(4) 0.026(3)
F15B 0.144(6) 0.075(4) 0.092(5) 0.054(4) 0.027(4) 0.048(4)
F16 0.139(6) 0.095(5) 0.089(5) 0.009(4) 0.063(4) 0.081(5)
F17 0.110(5) 0.236(9) 0.043(3) 0.039(4) 0.031(3) 0.122(6)
F18 0.078(5) 0.119(5) 0.071(4) -0.001(4) 0.045(4) 0.005(4)
F16B 0.139(6) 0.095(5) 0.089(5) 0.009(4) 0.063(4) 0.081(5)
F17B 0.110(5) 0.236(9) 0.043(3) 0.039(4) 0.031(3) 0.122(6)
F18B 0.078(5) 0.119(5) 0.071(4) -0.001(4) 0.045(4) 0.005(4)
Cl1 0.165(5) 0.137(4) 0.105(3) 0.054(3) 0.050(3) 0.070(4)
Cl2 0.216(7) 0.108(4) 0.157(5) 0.067(4) 0.088(5) 0.058(4)
C1S 0.130(15) 0.072(10) 0.141(16) 0.030(10) -0.028(12) 0.038(10)
Cl1B 0.165(5) 0.137(4) 0.105(3) 0.054(3) 0.050(3) 0.070(4)
Cl2B 0.216(7) 0.108(4) 0.157(5) 0.067(4) 0.088(5) 0.058(4)
C1SB 0.130(15) 0.072(10) 0.141(16) 0.030(10) -0.028(12) 0.038(10)
Cl3 0.203(5) 0.176(4) 0.141(4) 0.099(3) 0.080(3) 0.129(4)
C2S 0.036(12) 0.19(3) 0.082(17) -0.005(19) -0.014(11) -0.008(15)

loop_
_atom_type_symbol
_atom_type_description
_atom_type_scat_dispersion_real
_atom_type_scat_dispersion_imag
_atom_type_scat_source
C C 0.0033 0.0016 'International Tables Vol C Tables 4.2.6.8 and 6.1.1.4'
H H 0.0000 0.0000 'International Tables Vol C Tables 4.2.6.8 and 6.1.1.4'
N N 0.0061 0.0033 'International Tables Vol C Tables 4.2.6.8 and 6.1.1.4'
O O 0.0106 0.0060 'International Tables Vol C Tables 4.2.6.8 and 6.1.1.4'
F F 0.0171 0.0103 'International Tables Vol C Tables 4.2.6.8 and 6.1.1.4'
Cl Cl 0.1484 0.1585 'International Tables Vol C Tables 4.2.6.8 and 6.1.1.4'
Mo Mo -1.6832 0.6857 'International Tables Vol C Tables 4.2.6.8 and 6.1.1.4'
Sb Sb -0.5866 1.5461 'International Tables Vol C Tables 4.2.6.8 and 6.1.1.4'

loop_
_geom_angle_atom_site_label_1
_geom_angle_atom_site_label_2
_geom_angle_atom_site_label_3
_geom_angle
_geom_angle_site_symmetry_1
_geom_angle_site_symmetry_3
_geom_angle_publ_flag
F03 Sb1 F03 179.998(1) 2_566 . ?
F03 Sb1 F01 90.3(2) 2_566 . ?
F03 Sb1 F01 89.7(2) . . ?
F03 Sb1 F01 89.7(2) 2_566 2_566 ?
F03 Sb1 F01 90.3(2) . 2_566 ?
F01 Sb1 F01 179.996(2) . 2_566 ?
F03 Sb1 F02 88.2(2) 2_566 . ?
F03 Sb1 F02 91.8(2) . . ?
F01 Sb1 F02 89.9(2) . . ?
F01 Sb1 F02 90.1(2) 2_566 . ?
F03 Sb1 F02 91.8(2) 2_566 2_566 ?
F03 Sb1 F02 88.2(2) . 2_566 ?
F01 Sb1 F02 90.1(2) . 2_566 ?
F01 Sb1 F02 89.9(2) 2_566 2_566 ?
F02 Sb1 F02 179.997(2) . 2_566 ?
N3 Mo1 N1 93.01(18) . . ?
N3 Mo1 Mo2 91.91(13) . . ?
N1 Mo1 Mo2 91.54(13) . . ?
N3 Mo1 N5 91.97(18) . . ?
N1 Mo1 N5 172.93(18) . . ?
Mo2 Mo1 N5 93.31(12) . . ?
N3 Mo1 O1 165.23(16) . . ?
N1 Mo1 O1 86.23(17) . . ?
Mo2 Mo1 O1 102.85(10) . . ?
N5 Mo1 O1 87.67(17) . . ?
N4 Mo2 Mo1 92.60(12) . . ?
N4 Mo2 N2 93.24(18) . . ?
Mo1 Mo2 N2 92.58(12) . . ?
N4 Mo2 N7 92.01(18) . . ?
Mo1 Mo2 N7 90.85(12) . . ?
N2 Mo2 N7 173.59(18) . . ?
N4 Mo2 O2 161.96(16) . . ?
Mo1 Mo2 O2 105.24(10) . . ?
N2 Mo2 O2 83.49(17) . . ?
N7 Mo2 O2 90.38(17) . . ?
C46 O1 Mo1 123.4(3) . . ?
C47 O2 Mo2 122.3(4) . . ?
C8 N1 C1 121.3(5) . . ?
C8 N1 Mo1 119.0(4) . . ?
C1 N1 Mo1 119.5(4) . . ?
C8 N2 C9 117.4(5) . . ?
C8 N2 Mo2 117.7(4) . . ?
C9 N2 Mo2 123.1(4) . . ?
C23 N3 C16 117.0(5) . . ?
C23 N3 Mo1 117.2(4) . . ?
C16 N3 Mo1 125.4(4) . . ?
C23 N4 C24 117.6(5) . . ?
C23 N4 Mo2 118.1(4) . . ?
C24 N4 Mo2 123.6(4) . . ?
C38 N5 C31 120.1(5) . . ?
C38 N5 Mo1 116.7(4) . . ?
C31 N5 Mo1 122.5(4) . . ?
C38 N7 C39 119.3(5) . . ?
C38 N7 Mo2 119.7(4) . . ?
C39 N7 Mo2 120.8(4) . . ?
C6 C1 C2 119.7(6) . . ?
C6 C1 N1 119.1(6) . . ?
C2 C1 N1 120.7(5) . . ?
C1 C2 C3 118.8(6) . . ?
C4 C3 C2 121.1(7) . . ?
C4 C3 C7 120.0(7) . . ?
C2 C3 C7 118.7(7) . . ?
C3 C4 C5 119.8(7) . . ?
C4 C5 C6 119.9(7) . . ?
C1 C6 C5 120.5(7) . . ?
F1B C7 F3C 130(3) . . ?
F1B C7 F2 82.2(10) . . ?
F3C C7 F2 85.2(17) . . ?
F1B C7 F3 121.6(14) . . ?
F2 C7 F3 109.1(10) . . ?
F1B C7 F2C 58.3(11) . . ?
F3C C7 F2C 111(2) . . ?
F3 C7 F2C 131.7(14) . . ?
F3C C7 F1 124.8(18) . . ?
F2 C7 F1 108.3(8) . . ?
F3 C7 F1 105.4(7) . . ?
F2C C7 F1 85.2(10) . . ?
F1B C7 F3B 109(2) . . ?
F2 C7 F3B 124(3) . . ?
F2C C7 F3B 141(4) . . ?
F1 C7 F3B 88.8(18) . . ?
F1B C7 F1C 45.5(14) . . ?
F3C C7 F1C 106.8(16) . . ?
F2 C7 F1C 120.9(14) . . ?
F3 C7 F1C 85.1(11) . . ?
F2C C7 F1C 102.4(13) . . ?
F3B C7 F1C 68(2) . . ?
F1B C7 F2B 105.6(13) . . ?
F3C C7 F2B 57.0(17) . . ?
F3 C7 F2B 82.3(12) . . ?
F2C C7 F2B 56.4(13) . . ?
F1 C7 F2B 127.8(12) . . ?
F3B C7 F2B 100(2) . . ?
F1C C7 F2B 130.6(16) . . ?
F1B C7 C3 116.2(14) . . ?
F3C C7 C3 113(2) . . ?
F2 C7 C3 113.2(8) . . ?
F3 C7 C3 110.9(11) . . ?
F2C C7 C3 109.2(11) . . ?
F1 C7 C3 109.6(9) . . ?
F3B C7 C3 110(4) . . ?
F1C C7 C3 113.8(14) . . ?
F2B C7 C3 115.4(11) . . ?
N1 C8 N2 118.9(5) . . ?
C14 C9 C10 119.4(6) . . ?
C14 C9 N2 121.7(5) . . ?
C10 C9 N2 118.7(5) . . ?
C11 C10 C9 120.1(6) . . ?
C10 C11 C12 120.7(7) . . ?
C10 C11 C15 120.4(6) . . ?
C12 C11 C15 118.9(6) . . ?
C13 C12 C11 119.3(7) . . ?
C12 C13 C14 119.9(7) . . ?
C9 C14 C13 120.5(6) . . ?
F6B C15 F5B 111.4(10) . . ?
F6B C15 F6 70.6(16) . . ?
F6B C15 F4C 62.8(16) . . ?
F5B C15 F4C 130.3(18) . . ?
F6 C15 F4C 118(2) . . ?
F6B C15 F5C 129.8(18) . . ?
F6 C15 F5C 72.3(10) . . ?
F4C C15 F5C 109.4(7) . . ?
F6B C15 F4B 110.5(10) . . ?
F5B C15 F4B 110.1(10) . . ?
F6 C15 F4B 138(2) . . ?
F4C C15 F4B 47.8(14) . . ?
F5C C15 F4B 77.5(12) . . ?
F6B C15 F4 45.1(16) . . ?
F5B C15 F4 137(2) . . ?
F6 C15 F4 109.4(10) . . ?
F5C C15 F4 125.3(14) . . ?
F4B C15 F4 66.4(15) . . ?
F6B C15 F5 139(2) . . ?
F5B C15 F5 68.0(13) . . ?
F6 C15 F5 106.4(8) . . ?
F4C C15 F5 86.1(10) . . ?
F4 C15 F5 105.4(9) . . ?
F5B C15 F6C 74.3(13) . . ?
F4C C15 F6C 104.5(7) . . ?
F5C C15 F6C 104.4(6) . . ?
F4B C15 F6C 148.3(16) . . ?
F4 C15 F6C 88.7(15) . . ?
F5 C15 F6C 137.3(10) . . ?
F6B C15 C11 112.5(19) . . ?
F5B C15 C11 112.0(18) . . ?
F6 C15 C11 119.2(17) . . ?
F4C C15 C11 115.2(9) . . ?
F5C C15 C11 114.6(8) . . ?
F4B C15 C11 99.7(14) . . ?
F4 C15 C11 111.0(14) . . ?
F5 C15 C11 104.5(10) . . ?
F6C C15 C11 107.6(8) . . ?
C21 C16 C17 118.7(6) . . ?
C21 C16 N3 120.4(5) . . ?
C17 C16 N3 120.9(5) . . ?
C18 C17 C16 120.2(6) . . ?
C17 C18 C19 120.9(6) . . ?
C17 C18 C22 119.0(6) . . ?
C19 C18 C22 120.1(6) . . ?
C18 C19 C20 119.1(6) . . ?
C21 C20 C19 120.5(6) . . ?
C20 C21 C16 120.5(6) . . ?
F8B C22 F7 120(2) . . ?
F8B C22 F9 59(2) . . ?
F7 C22 F9 110.4(8) . . ?
F8B C22 F7B 118(3) . . ?
F9 C22 F7B 126(2) . . ?
F7 C22 F8 102.9(8) . . ?
F9 C22 F8 102.4(7) . . ?
F7B C22 F8 90.0(19) . . ?
F8B C22 C18 122.6(18) . . ?
F7 C22 C18 115.1(11) . . ?
F9 C22 C18 113.9(8) . . ?
F7B C22 C18 110(3) . . ?
F8 C22 C18 110.8(7) . . ?
F8B C22 F9B 106.9(19) . . ?
F7 C22 F9B 74.2(13) . . ?
F9 C22 F9B 50.2(10) . . ?
F7B C22 F9B 91.7(15) . . ?
F8 C22 F9B 145.1(11) . . ?
C18 C22 F9B 101.3(12) . . ?
N4 C23 N3 120.0(5) . . ?
C25 C24 C29 119.5(5) . . ?
C25 C24 N4 119.4(5) . . ?
C29 C24 N4 121.1(5) . . ?
C24 C25 C26 119.9(6) . . ?
C27 C26 C25 120.8(6) . . ?
C27 C26 C30 120.1(6) . . ?
C25 C26 C30 119.1(6) . . ?
C26 C27 C28 119.1(6) . . ?
C27 C28 C29 120.7(7) . . ?
C28 C29 C24 120.0(6) . . ?
F12 C30 F10 105(3) . . ?
F12 C30 F11 105(3) . . ?
F10 C30 F11 105(3) . . ?
F12 C30 F12B 50(4) . . ?
F10 C30 F12B 125(3) . . ?
F11 C30 F12B 56(4) . . ?
F12 C30 F11B 137(5) . . ?
F10 C30 F11B 55(3) . . ?
F11 C30 F11B 56(3) . . ?
F12B C30 F11B 106.8(5) . . ?
F12 C30 F10B 61(3) . . ?
F10 C30 F10B 51(2) . . ?
F11 C30 F10B 139(5) . . ?
F12B C30 F10B 106.5(6) . . ?
F11B C30 F10B 105.8(6) . . ?
F12 C30 C26 110(5) . . ?
F10 C30 C26 123(3) . . ?
F11 C30 C26 108(5) . . ?
F12B C30 C26 111.9(7) . . ?
F11B C30 C26 112.4(7) . . ?
F10B C30 C26 113.0(6) . . ?
C32 C31 C36 118.6(6) . . ?
C32 C31 N5 118.3(5) . . ?
C36 C31 N5 123.0(5) . . ?
C33 C32 C31 120.6(6) . . ?
C34 C33 C32 120.6(6) . . ?
C34 C33 C37 120.9(5) . . ?
C32 C33 C37 118.4(6) . . ?
C35 C34 C33 119.0(6) . . ?
C34 C35 C36 121.9(6) . . ?
C35 C36 C31 119.3(6) . . ?
F14B C37 F15B 108.7(3) . . ?
F14B C37 F13B 108.7(3) . . ?
F15B C37 F13B 108.6(3) . . ?
F14B C37 C33 110.1(5) . . ?
F15B C37 C33 110.0(5) . . ?
F13B C37 C33 110.6(5) . . ?
N7 C38 N5 119.3(5) . . ?
C40 C39 C44 119.6(6) . . ?
C40 C39 N7 121.2(5) . . ?
C44 C39 N7 119.0(5) . . ?
C39 C40 C41 119.2(6) . . ?
C42 C41 C40 121.1(7) . . ?
C42 C41 C45 119.7(6) . . ?
C40 C41 C45 119.2(6) . . ?
C41 C42 C43 119.5(6) . . ?
C44 C43 C42 120.1(7) . . ?
C43 C44 C39 120.6(7) . . ?
F17 C45 F16 73(6) . . ?
F17 C45 F18 73(6) . . ?
F16 C45 F18 73(6) . . ?
F17 C45 F17B 59(5) . . ?
F18 C45 F17B 53(6) . . ?
F17 C45 F18B 52(6) . . ?
F16 C45 F18B 125(2) . . ?
F18 C45 F18B 86(4) . . ?
F17B C45 F18B 107.6(4) . . ?
F17 C45 F16B 138(5) . . ?
F16 C45 F16B 111(2) . . ?
F18 C45 F16B 69(8) . . ?
F17B C45 F16B 107.6(4) . . ?
F18B C45 F16B 107.5(4) . . ?
F17 C45 C41 109(5) . . ?
F16 C45 C41 89(3) . . ?
F18 C45 C41 160(4) . . ?
F17B C45 C41 110.8(5) . . ?
F18B C45 C41 110.9(5) . . ?
F16B C45 C41 112.4(6) . . ?
O1 C46 C47 136.7(5) . 2_466 ?
O1 C46 C47 132.7(5) . . ?
C47 C46 C47 90.6(4) 2_466 . ?
O2 C47 C46 137.9(5) . 2_466 ?
O2 C47 C46 132.7(5) . . ?
C46 C47 C46 89.4(4) 2_466 . ?
C45 F16 F17 53(3) . . ?
C45 F16 F18 53(3) . . ?
F17 F16 F18 60.00(8) . . ?
C45 F17 F18 53(3) . . ?
C45 F17 F16 53(3) . . ?
F18 F17 F16 60.00(7) . . ?
C45 F18 F17 53(3) . . ?
C45 F18 F16 53(3) . . ?
F17 F18 F16 60.00(7) . . ?
Cl1 C1S Cl2 111.5(6) . . ?
Cl1B C1SB Cl2B 145(3) . . ?
Cl3 C2S C2S 64.5(15) 2_567 2_567 ?

loop_
_geom_bond_atom_site_label_1
_geom_bond_atom_site_label_2
_geom_bond_distance
_geom_bond_site_symmetry_2
_geom_bond_publ_flag
F01 Sb1 1.860(4) . ?
Sb1 F03 1.858(5) 2_566 ?
Sb1 F03 1.858(5) . ?
Sb1 F01 1.860(4) 2_566 ?
Sb1 F02 1.870(4) . ?
Sb1 F02 1.870(4) 2_566 ?
Mo1 N3 2.118(5) . ?
Mo1 N1 2.124(5) . ?
Mo1 Mo2 2.1247(8) . ?
Mo1 N5 2.126(5) . ?
Mo1 O1 2.142(4) . ?
Mo2 N4 2.094(5) . ?
Mo2 N2 2.127(5) . ?
Mo2 N7 2.130(5) . ?
Mo2 O2 2.137(4) . ?
O1 C46 1.265(7) . ?
O2 C47 1.254(7) . ?
N1 C8 1.319(7) . ?
N1 C1 1.428(7) . ?
N2 C8 1.329(7) . ?
N2 C9 1.421(7) . ?
N3 C23 1.329(7) . ?
N3 C16 1.424(7) . ?
N4 C23 1.318(7) . ?
N4 C24 1.432(7) . ?
N5 C38 1.340(7) . ?
N5 C31 1.411(7) . ?
N7 C38 1.304(7) . ?
N7 C39 1.430(7) . ?
C1 C6 1.376(9) . ?
C1 C2 1.394(9) . ?
C2 C3 1.395(9) . ?
C3 C4 1.364(11) . ?
C3 C7 1.497(11) . ?
C4 C5 1.377(12) . ?
C5 C6 1.387(10) . ?
C7 F1B 1.26(2) . ?
C7 F3C 1.28(3) . ?
C7 F2 1.299(13) . ?
C7 F3 1.350(14) . ?
C7 F2C 1.36(2) . ?
C7 F1 1.364(11) . ?
C7 F3B 1.38(4) . ?
C7 F1C 1.43(2) . ?
C7 F2B 1.44(2) . ?
C9 C14 1.382(9) . ?
C9 C10 1.384(8) . ?
C10 C11 1.377(9) . ?
C11 C12 1.386(10) . ?
C11 C15 1.511(11) . ?
C12 C13 1.383(11) . ?
C13 C14 1.385(10) . ?
C15 F6B 1.275(10) . ?
C15 F5B 1.281(10) . ?
C15 F6 1.285(9) . ?
C15 F4C 1.286(9) . ?
C15 F5C 1.288(8) . ?
C15 F4B 1.295(10) . ?
C15 F4 1.303(10) . ?
C15 F5 1.352(9) . ?
C15 F6C 1.369(9) . ?
C16 C21 1.388(8) . ?
C16 C17 1.397(8) . ?
C17 C18 1.372(9) . ?
C18 C19 1.382(9) . ?
C18 C22 1.493(10) . ?
C19 C20 1.383(10) . ?
C20 C21 1.380(9) . ?
C22 F8B 1.06(3) . ?
C22 F7 1.286(13) . ?
C22 F9 1.295(10) . ?
C22 F7B 1.40(3) . ?
C22 F8 1.422(13) . ?
C22 F9B 1.55(3) . ?
C24 C25 1.377(8) . ?
C24 C29 1.382(9) . ?
C25 C26 1.390(8) . ?
C26 C27 1.369(10) . ?
C26 C30 1.514(10) . ?
C27 C28 1.377(10) . ?
C28 C29 1.382(9) . ?
C30 F12 1.279(11) . ?
C30 F10 1.281(11) . ?
C30 F11 1.284(11) . ?
C30 F12B 1.297(8) . ?
C30 F11B 1.308(7) . ?
C30 F10B 1.313(8) . ?
C31 C32 1.391(9) . ?
C31 C36 1.402(9) . ?
C32 C33 1.386(9) . ?
C33 C34 1.375(10) . ?
C33 C37 1.556(9) . ?
C34 C35 1.369(10) . ?
C35 C36 1.383(9) . ?
C37 F14B 1.2808(11) . ?
C37 F15B 1.2811(11) . ?
C37 F13B 1.2814(11) . ?
C39 C40 1.380(9) . ?
C39 C44 1.385(9) . ?
C40 C41 1.398(9) . ?
C41 C42 1.364(11) . ?
C41 C45 1.538(9) . ?
C42 C43 1.385(11) . ?
C43 C44 1.376(9) . ?
C45 F17 1.2800(16) . ?
C45 F16 1.2800(11) . ?
C45 F18 1.2800(11) . ?
C45 F17B 1.2803(11) . ?
C45 F18B 1.2808(11) . ?
C45 F16B 1.2810(11) . ?
C46 C47 1.448(8) 2_466 ?
C46 C47 1.455(8) . ?
C47 C46 1.448(8) 2_466 ?
F16 F17 1.53(10) . ?
F16 F18 1.53(10) . ?
F17 F18 1.53(10) . ?
Cl1 C1S 1.764(9) . ?
Cl2 C1S 1.784(9) . ?
Cl1B C1SB 1.25(3) . ?
Cl2B C1SB 1.792(10) . ?
Cl3 C2S 1.58(2) 2_567 ?
C2S Cl3 1.58(2) 2_567 ?
C2S C2S 1.67(4) 2_567 ?
